data_7234513
loop_
_publ_author_name
'De-Feng Shen'
'Si Li'
'Hong Liu'
'Wei Jiang'
'Qiang Zhang'
'Guang-Gang Gao'

_publ_section_title
;
 A durable and fast-responsive photochromic and switchable luminescent
 polyviologen-polyoxometalate hybrid
;
_journal_name_full 'Journal of Materials Chemistry C'
_journal_page_first 12090
_journal_page_last 12097
_journal_paper_doi 10.1039/C5TC03270A
_journal_volume 3
_journal_year 2015
_chemical_formula_sum 'C16 H36 N4 O45 W12'
_chemical_formula_weight 3210.55
_space_group_IT_number 14
_space_group_name_Hall '-P 2ybc'
_space_group_name_H-M_alt 'P 1 21/c 1'
_symmetry_cell_setting monoclinic
_symmetry_space_group_name_H-M 'P 1 21/c 1'
_atom_sites_solution_hydrogens geom
_atom_sites_solution_primary direct
_atom_sites_solution_secondary difmap
_cell_angle_alpha 90.00
_cell_angle_beta 103.435(6)
_cell_angle_gamma 90.00
_cell_formula_units_Z 4
_cell_length_a 12.0073(7)
_cell_length_b 20.1231(15)
_cell_length_c 23.5367(16)
_cell_measurement_reflns_used 2802
_cell_measurement_temperature 293(2)
_cell_measurement_theta_max 24.5220
_cell_measurement_theta_min 3.4790
_cell_volume 5531.4(7)
_computing_cell_refinement
;
CrysAlisPro, Agilent Technologies,
Version 1.171.37.35 (release 13-08-2014 CrysAlis171 .NET)
(compiled Aug 13 2014,18:06:01)
;
_computing_data_collection
;
CrysAlisPro, Agilent Technologies,
Version 1.171.37.35 (release 13-08-2014 CrysAlis171 .NET)
(compiled Aug 13 2014,18:06:01)
;
_computing_data_reduction
;
CrysAlisPro, Agilent Technologies,
Version 1.171.37.35 (release 13-08-2014 CrysAlis171 .NET)
(compiled Aug 13 2014,18:06:01)
;
_computing_molecular_graphics 'SHELXL-97 (Sheldrick, 1997)'
_computing_publication_material 'SHELXL-97 (Sheldrick, 1997)'
_computing_structure_refinement 'SHELXL-97 (Sheldrick, 1997)'
_computing_structure_solution 'SHELXS-97 (Sheldrick, 1990)'
_diffrn_ambient_temperature 293(2)
_diffrn_detector_area_resol_mean 16.1280
_diffrn_measured_fraction_theta_full 0.998
_diffrn_measured_fraction_theta_max 0.998
_diffrn_measurement_device_type 'New Gemini, Dual, Cu at zero, EosS2'
_diffrn_measurement_method '\w scans'
_diffrn_radiation_monochromator graphite
_diffrn_radiation_source 'fine-focus sealed tube'
_diffrn_radiation_type MoK\a
_diffrn_radiation_wavelength 0.71000
_diffrn_reflns_av_R_equivalents 0.1008
_diffrn_reflns_av_sigmaI/netI 0.1790
_diffrn_reflns_limit_h_max 14
_diffrn_reflns_limit_h_min -14
_diffrn_reflns_limit_k_max 24
_diffrn_reflns_limit_k_min -24
_diffrn_reflns_limit_l_max 29
_diffrn_reflns_limit_l_min -19
_diffrn_reflns_number 25982
_diffrn_reflns_theta_full 26.00
_diffrn_reflns_theta_max 26.00
_diffrn_reflns_theta_min 3.35
_diffrn_standards_number 28794
_exptl_absorpt_coefficient_mu 24.941
_exptl_absorpt_correction_T_max 1.00000
_exptl_absorpt_correction_T_min 0.93287
_exptl_absorpt_correction_type multi-scan
_exptl_absorpt_process_details
;
CrysAlisPro, Agilent Technologies,
Version 1.171.37.35 (release 13-08-2014 CrysAlis171 .NET)
(compiled Aug 13 2014,18:06:01)
Empirical absorption correction using spherical harmonics,
 implemented in SCALE3 ABSPACK scaling algorithm.
;
_exptl_crystal_colour colorless
_exptl_crystal_density_diffrn 3.816
_exptl_crystal_density_method 'not measured'
_exptl_crystal_description prismatic
_exptl_crystal_F_000 5545
_exptl_crystal_size_max 0.2
_exptl_crystal_size_mid 0.1
_exptl_crystal_size_min 0.15
_refine_diff_density_max 1.925
_refine_diff_density_min -1.763
_refine_diff_density_rms 0.409
_refine_ls_extinction_method none
_refine_ls_goodness_of_fit_ref 0.956
_refine_ls_hydrogen_treatment mixed
_refine_ls_matrix_type full
_refine_ls_number_parameters 647
_refine_ls_number_reflns 10891
_refine_ls_number_restraints 0
_refine_ls_restrained_S_all 0.956
_refine_ls_R_factor_all 0.1617
_refine_ls_R_factor_gt 0.0667
_refine_ls_shift/su_max 0.001
_refine_ls_shift/su_mean 0.000
_refine_ls_structure_factor_coef Fsqd
_refine_ls_weighting_details 'calc w=1/[\s^2^(Fo^2^)+(0.0139P)^2^+0.0000P] where P=(Fo^2^+2Fc^2^)/3'
_refine_ls_weighting_scheme calc
_refine_ls_wR_factor_gt 0.0930
_refine_ls_wR_factor_ref 0.1188
_reflns_number_gt 5399
_reflns_number_total 10891
_reflns_threshold_expression >2sigma(I)
_cod_data_source_file J-Mater-Chem-C-2015-3-12090.cif
_cod_data_source_block 2
_cod_original_cell_volume 5531.4(6)
_cod_database_code 7234513

loop_
_symmetry_equiv_pos_as_xyz
'x, y, z'
'-x, y+1/2, -z+1/2'
'-x, -y, -z'
'x, -y-1/2, z-1/2'

loop_
_atom_site_label
_atom_site_type_symbol
_atom_site_fract_x
_atom_site_fract_y
_atom_site_fract_z
_atom_site_U_iso_or_equiv
_atom_site_adp_type
_atom_site_occupancy
_atom_site_symmetry_multiplicity
_atom_site_calc_flag
_atom_site_refinement_flags
_atom_site_disorder_assembly
_atom_site_disorder_group
W1 W 0.83291(8) 0.45986(6) 0.68245(5) 0.0343(3) Uani 1 1 d . . .
W2 W 0.89475(8) 0.61192(7) 0.64888(5) 0.0447(3) Uani 1 1 d . . .
W3 W 0.52498(8) 0.49964(6) 0.63404(4) 0.0339(3) Uani 1 1 d . . .
W4 W 0.58577(9) 0.65287(7) 0.60198(5) 0.0443(3) Uani 1 1 d . . .
W5 W 0.41571(8) 0.62682(6) 0.69143(5) 0.0356(3) Uani 1 1 d . . .
W6 W 0.77864(8) 0.75260(6) 0.71593(5) 0.0408(3) Uani 1 1 d . . .
W7 W 0.60671(8) 0.73208(6) 0.80097(5) 0.0353(3) Uani 1 1 d . . .
W8 W 0.53723(9) 0.56052(6) 0.83917(5) 0.0377(3) Uani 1 1 d . . .
W9 W 0.87713(8) 0.69570(6) 0.84533(5) 0.0433(3) Uani 1 1 d . . .
W10 W 0.80896(9) 0.52291(7) 0.87991(5) 0.0453(3) Uani 1 1 d . . .
W11 W 1.00135(8) 0.55354(7) 0.78085(5) 0.0461(3) Uani 1 1 d . . .
W12 W 0.63915(8) 0.43154(6) 0.78175(5) 0.0349(3) Uani 1 1 d . . .
O1 O 0.5667(13) 0.6952(10) 0.5374(7) 0.052(5) Uani 1 1 d . . .
O2 O 0.4454(12) 0.6719(9) 0.6223(7) 0.047(5) Uani 1 1 d . . .
O3 O 0.5330(13) 0.5671(9) 0.5756(6) 0.044(5) Uani 1 1 d . . .
O4 O 0.4562(12) 0.4364(9) 0.5884(7) 0.046(5) Uani 1 1 d . . .
O5 O 0.7404(11) 0.6223(9) 0.6078(6) 0.038(5) Uani 1 1 d . . .
O6 O 0.3923(11) 0.5440(9) 0.6468(7) 0.037(5) Uani 1 1 d . . .
O7 O 0.6581(12) 0.7227(9) 0.6547(7) 0.042(5) Uani 1 1 d . . .
O8 O 0.5900(11) 0.5941(9) 0.6834(6) 0.033(4) Uani 1 1 d . . .
O9 O 0.6804(11) 0.4780(8) 0.6372(7) 0.037(5) Uani 1 1 d . . .
O10 O 0.8082(12) 0.8276(9) 0.6887(7) 0.051(5) Uani 1 1 d . . .
O11 O 0.2756(12) 0.6510(9) 0.6830(7) 0.043(5) Uiso 1 1 d . . .
O12 O 0.9637(14) 0.6408(11) 0.5967(9) 0.075(7) Uani 1 1 d . . .
O13 O 0.8919(11) 0.5172(9) 0.6302(6) 0.034(4) Uani 1 1 d . . .
O14 O 0.8765(12) 0.6960(10) 0.6874(7) 0.048(5) Uani 1 1 d . . .
O15 O 0.5440(10) 0.4563(8) 0.7075(6) 0.032(4) Uani 1 1 d . . .
O16 O 0.4413(11) 0.5766(8) 0.7615(7) 0.035(4) Uani 1 1 d . . .
O17 O 0.6611(10) 0.7936(9) 0.7533(6) 0.031(4) Uani 1 1 d . . .
O18 O 0.4919(11) 0.6994(9) 0.7368(7) 0.043(5) Uani 1 1 d . . .
O19 O 0.8640(11) 0.3871(9) 0.6522(7) 0.041(5) Uani 1 1 d . . .
O20 O 0.9777(12) 0.4682(9) 0.7385(7) 0.049(5) Uani 1 1 d . . .
O21 O 1.0299(12) 0.5955(9) 0.7118(8) 0.051(5) Uani 1 1 d . . .
O22 O 0.7624(11) 0.4286(8) 0.7417(7) 0.033(4) Uani 1 1 d . . .
O23 O 0.8313(11) 0.5640(8) 0.7198(6) 0.032(4) Uani 1 1 d . . .
O24 O 0.7385(10) 0.6771(8) 0.7691(6) 0.026(4) Uani 1 1 d . . .
O25 O 0.8968(11) 0.7606(9) 0.7888(7) 0.041(5) Uani 1 1 d . . .
O26 O 0.6808(10) 0.5397(8) 0.7986(6) 0.028(4) Uani 1 1 d . . .
O27 O 0.6103(12) 0.3495(9) 0.7849(7) 0.042(5) Uani 1 1 d . . .
O28 O 0.5268(11) 0.4656(8) 0.8196(7) 0.036(4) Uani 1 1 d . . .
O29 O 0.5298(12) 0.7859(10) 0.8328(7) 0.048(5) Uani 1 1 d . . .
O30 O 0.5774(12) 0.6498(9) 0.8387(6) 0.037(5) Uani 1 1 d . . .
O31 O 0.7460(11) 0.7407(9) 0.8608(7) 0.040(5) Uani 1 1 d . . .
O32 O 0.4338(12) 0.5607(9) 0.8773(7) 0.045(5) Uani 1 1 d . . .
O33 O 0.6655(12) 0.5409(8) 0.9021(7) 0.040(4) Uani 1 1 d . . .
O34 O 0.9766(13) 0.7255(10) 0.9037(8) 0.064(6) Uani 1 1 d . . .
O35 O 0.8343(12) 0.6178(9) 0.8803(6) 0.043(5) Uani 1 1 d . . .
O36 O 0.9731(12) 0.6365(9) 0.8118(7) 0.042(5) Uani 1 1 d . . .
O37 O 0.9232(12) 0.5157(8) 0.8356(7) 0.043(5) Uani 1 1 d . . .
O38 O 1.1407(12) 0.5383(9) 0.8134(8) 0.055(5) Uani 1 1 d . . .
O39 O 0.7543(13) 0.4353(9) 0.8553(7) 0.051(5) Uani 1 1 d . . .
O40 O 0.8860(15) 0.5027(10) 0.9494(7) 0.065(6) Uani 1 1 d . . .
OW1 O 0.731(2) 0.7977(19) 0.9680(12) 0.111(13) Uani 0.75 1 d P . .
OW2 O 0.9550(14) 0.3491(11) 0.8199(8) 0.069(7) Uani 1 1 d . . .
OW3A O 0.422(5) 0.378(4) 0.910(3) 0.16(2) Uiso 0.50 1 d P . .
OW3B O 0.540(5) 0.341(4) 0.903(3) 0.038(17) Uiso 0.25 1 d P . .
OW4A O 0.827(6) 0.652(5) 1.041(3) 0.07(2) Uiso 0.25 1 d P . .
OW4B O 1.072(5) 0.288(4) 0.966(3) 0.18(3) Uiso 0.50 1 d P . .
OW5 O 0.836(7) 0.417(6) 1.048(4) 0.12(3) Uiso 0.25 1 d P . .
C1 C 0.212(3) 0.445(2) 0.6916(18) 0.136(16) Uiso 1 1 d . . .
H1A H 0.1360 0.4495 0.6987 0.163 Uiso 1 1 calc R . .
H1B H 0.2297 0.4878 0.6761 0.163 Uiso 1 1 calc R . .
C2 C 0.206(3) 0.400(3) 0.6486(19) 0.082(14) Uiso 0.75 1 d P . .
H2A H 0.1942 0.3571 0.6650 0.098 Uiso 0.75 1 calc PR . .
H2B H 0.2799 0.3988 0.6392 0.098 Uiso 0.75 1 calc PR . .
C3 C 0.123(2) 0.4061(16) 0.5953(12) 0.056(8) Uiso 1 1 d . . .
H3A H 0.0476 0.4122 0.6032 0.067 Uiso 1 1 calc R . .
H3B H 0.1210 0.3655 0.5728 0.067 Uiso 1 1 calc R . .
C4 C 0.119(3) 0.524(2) 0.5732(15) 0.081(12) Uani 1 1 d . . .
H4 H 0.0741 0.5294 0.6003 0.097 Uiso 1 1 calc R . .
C5 C 0.216(2) 0.4521(17) 0.5240(12) 0.057(9) Uani 1 1 d . . .
H5 H 0.2395 0.4097 0.5163 0.069 Uiso 1 1 calc R . .
C6 C 0.247(2) 0.5050(16) 0.4986(12) 0.049(8) Uiso 1 1 d . . .
H6 H 0.2930 0.4982 0.4722 0.058 Uiso 1 1 calc R . .
C7 C 0.151(3) 0.5809(17) 0.5471(13) 0.067(10) Uani 1 1 d . . .
H7 H 0.1282 0.6232 0.5557 0.081 Uiso 1 1 calc R . .
C8 C 0.2175(19) 0.5712(15) 0.5084(10) 0.038(7) Uani 1 1 d . . .
C9 C 0.2561(18) 0.6285(16) 0.4797(11) 0.042(8) Uani 1 1 d . . .
C10 C 0.3500(18) 0.6291(14) 0.4590(10) 0.036(6) Uiso 1 1 d . . .
H10 H 0.3975 0.5921 0.4668 0.043 Uiso 1 1 calc R . .
C11 C 0.194(2) 0.6857(19) 0.4713(13) 0.073(12) Uani 1 1 d . . .
H11 H 0.1291 0.6889 0.4868 0.087 Uiso 1 1 calc R . .
C12 C 0.222(2) 0.7375(17) 0.4415(13) 0.029(8) Uiso 0.75 1 d P . .
H12 H 0.1770 0.7758 0.4364 0.034 Uiso 0.75 1 calc PR . .
C13 C 0.3844(16) 0.6804(13) 0.4263(10) 0.029(7) Uani 1 1 d . . .
H13 H 0.4495 0.6770 0.4114 0.035 Uiso 1 1 calc R . .
C14 C 0.340(2) 0.7940(14) 0.3837(11) 0.049(8) Uani 1 1 d . . .
H14A H 0.3452 0.8326 0.4088 0.059 Uiso 1 1 calc R . .
H14B H 0.4126 0.7889 0.3732 0.059 Uiso 1 1 calc R . .
C15 C 0.254(2) 0.8059(14) 0.3320(10) 0.044(8) Uani 1 1 d . . .
H15A H 0.2764 0.8444 0.3127 0.053 Uiso 1 1 calc R . .
H15B H 0.1834 0.8173 0.3434 0.053 Uiso 1 1 calc R . .
C16 C 0.228(2) 0.7515(15) 0.2894(12) 0.052(8) Uani 1 1 d . . .
H16A H 0.2102 0.7118 0.3088 0.063 Uiso 1 1 calc R . .
H16B H 0.2963 0.7422 0.2750 0.063 Uiso 1 1 calc R . .
N1 N 0.292(2) 0.4373(15) 0.7494(12) 0.100(10) Uiso 1 1 d . . .
H1C H 0.2866 0.4722 0.7717 0.150 Uiso 1 1 calc R . .
H1D H 0.3636 0.4344 0.7447 0.150 Uiso 1 1 calc R . .
H1E H 0.2749 0.4005 0.7663 0.150 Uiso 1 1 calc R . .
N2 N 0.1483(19) 0.4620(14) 0.5615(10) 0.049(7) Uani 1 1 d . . .
N3 N 0.3192(15) 0.7332(13) 0.4181(9) 0.045(6) Uani 1 1 d . . .
N4 N 0.1309(17) 0.7670(12) 0.2386(9) 0.066(8) Uani 1 1 d . . .
H4A H 0.1191 0.7327 0.2141 0.099 Uiso 1 1 calc R . .
H4B H 0.1478 0.8029 0.2202 0.099 Uiso 1 1 calc R . .
H4C H 0.0680 0.7746 0.2515 0.099 Uiso 1 1 calc R . .

loop_
_atom_site_aniso_label
_atom_site_aniso_U_11
_atom_site_aniso_U_22
_atom_site_aniso_U_33
_atom_site_aniso_U_23
_atom_site_aniso_U_13
_atom_site_aniso_U_12
W1 0.0258(5) 0.0326(7) 0.0460(7) -0.0054(6) 0.0114(5) -0.0010(5)
W2 0.0369(6) 0.0411(8) 0.0637(8) 0.0008(7) 0.0273(6) 0.0011(6)
W3 0.0265(5) 0.0436(8) 0.0318(6) -0.0084(6) 0.0068(4) 0.0012(5)
W4 0.0412(6) 0.0604(10) 0.0326(7) 0.0104(7) 0.0113(5) 0.0039(6)
W5 0.0258(5) 0.0440(8) 0.0377(7) -0.0073(6) 0.0087(5) -0.0008(5)
W6 0.0410(6) 0.0317(8) 0.0554(8) 0.0043(7) 0.0225(6) 0.0005(6)
W7 0.0350(6) 0.0347(8) 0.0388(7) -0.0040(6) 0.0138(5) -0.0027(5)
W8 0.0469(6) 0.0333(8) 0.0372(7) -0.0017(6) 0.0185(5) -0.0036(6)
W9 0.0354(6) 0.0381(8) 0.0508(8) -0.0098(7) -0.0011(5) -0.0033(6)
W10 0.0493(7) 0.0410(9) 0.0387(7) 0.0033(7) -0.0039(5) -0.0053(6)
W11 0.0262(6) 0.0416(8) 0.0664(9) -0.0093(7) 0.0027(5) -0.0019(6)
W12 0.0379(6) 0.0306(7) 0.0378(7) 0.0001(6) 0.0123(5) -0.0051(5)
O1 0.073(12) 0.054(15) 0.027(10) 0.013(11) 0.007(9) -0.006(11)
O2 0.036(9) 0.053(14) 0.048(12) 0.027(11) 0.005(8) 0.000(9)
O3 0.060(11) 0.049(14) 0.023(10) -0.003(10) 0.007(8) 0.022(10)
O4 0.044(10) 0.047(14) 0.040(11) -0.008(11) -0.004(8) 0.006(9)
O5 0.032(9) 0.051(13) 0.039(10) -0.005(10) 0.024(8) -0.005(9)
O6 0.025(8) 0.039(12) 0.050(11) -0.003(10) 0.014(8) 0.007(8)
O7 0.052(10) 0.027(12) 0.046(11) 0.012(10) 0.013(9) -0.002(9)
O8 0.031(8) 0.045(13) 0.027(9) -0.004(9) 0.014(7) 0.006(8)
O9 0.029(8) 0.030(12) 0.055(12) -0.015(10) 0.014(8) -0.010(8)
O10 0.052(11) 0.040(13) 0.065(13) 0.021(12) 0.022(9) -0.004(10)
O12 0.053(11) 0.065(17) 0.129(19) -0.004(15) 0.063(12) -0.003(12)
O13 0.021(8) 0.041(12) 0.043(10) -0.002(10) 0.012(7) 0.009(8)
O14 0.033(9) 0.060(15) 0.052(12) -0.004(11) 0.008(8) -0.001(10)
O15 0.022(8) 0.034(12) 0.040(10) -0.004(9) 0.008(7) 0.003(8)
O16 0.037(9) 0.022(11) 0.046(11) -0.014(9) 0.011(8) 0.000(8)
O17 0.017(7) 0.049(13) 0.024(9) -0.004(9) -0.002(6) 0.001(8)
O18 0.027(9) 0.043(13) 0.062(12) 0.002(11) 0.015(8) 0.016(8)
O19 0.029(9) 0.034(12) 0.056(12) -0.018(11) 0.000(8) -0.002(8)
O20 0.039(9) 0.044(14) 0.063(13) 0.014(12) 0.009(9) 0.004(9)
O21 0.029(9) 0.034(12) 0.090(15) 0.010(12) 0.012(9) -0.007(9)
O22 0.026(8) 0.016(10) 0.060(12) -0.014(10) 0.012(8) 0.002(7)
O23 0.040(9) 0.013(10) 0.039(10) 0.007(9) 0.000(8) -0.003(8)
O24 0.014(7) 0.021(10) 0.042(10) 0.001(9) 0.004(7) 0.003(7)
O25 0.028(8) 0.041(13) 0.053(11) 0.014(11) 0.006(8) -0.015(8)
O26 0.027(8) 0.026(11) 0.029(9) -0.006(9) 0.002(7) -0.012(8)
O27 0.045(10) 0.031(12) 0.046(11) -0.006(10) 0.004(8) -0.001(9)
O28 0.044(9) 0.027(11) 0.042(11) -0.007(10) 0.024(8) -0.016(9)
O29 0.037(9) 0.073(16) 0.042(11) 0.005(11) 0.025(8) 0.000(10)
O30 0.042(9) 0.041(13) 0.029(10) -0.001(10) 0.011(8) -0.002(9)
O31 0.030(9) 0.029(12) 0.059(12) 0.017(10) 0.004(8) -0.006(8)
O32 0.055(10) 0.032(12) 0.056(12) -0.014(11) 0.031(9) -0.017(9)
O33 0.050(10) 0.023(11) 0.043(11) 0.004(10) 0.005(8) 0.001(9)
O34 0.055(11) 0.054(15) 0.072(15) 0.002(13) -0.007(10) -0.002(11)
O35 0.050(10) 0.048(14) 0.025(10) -0.007(10) -0.007(8) 0.015(10)
O36 0.042(10) 0.034(12) 0.049(11) -0.007(10) 0.004(8) -0.004(9)
O37 0.044(10) 0.023(11) 0.046(11) -0.017(10) -0.019(8) 0.008(8)
O38 0.044(10) 0.036(13) 0.077(14) -0.026(12) -0.004(9) -0.005(9)
O39 0.050(10) 0.037(13) 0.063(13) -0.002(11) 0.008(9) 0.006(10)
O40 0.087(14) 0.051(16) 0.042(12) 0.007(12) -0.013(10) 0.011(12)
OW1 0.13(2) 0.15(4) 0.08(2) -0.04(2) 0.062(19) -0.03(3)
OW2 0.057(11) 0.086(19) 0.064(14) 0.007(14) 0.013(10) 0.018(12)
C4 0.08(2) 0.11(4) 0.07(3) 0.00(3) 0.037(19) 0.01(3)
C5 0.064(19) 0.06(2) 0.05(2) 0.015(19) 0.014(15) -0.006(18)
C7 0.10(2) 0.04(2) 0.07(2) 0.03(2) 0.045(19) 0.01(2)
C8 0.036(14) 0.05(2) 0.029(15) 0.016(15) -0.001(12) -0.014(14)
C9 0.015(12) 0.07(2) 0.037(16) 0.008(17) 0.005(12) -0.017(14)
C11 0.042(17) 0.12(4) 0.07(2) 0.04(2) 0.046(16) 0.03(2)
C13 0.008(11) 0.042(19) 0.038(15) -0.004(15) 0.003(10) 0.013(12)
C14 0.09(2) 0.03(2) 0.036(17) -0.009(16) 0.047(16) -0.026(17)
C15 0.072(19) 0.04(2) 0.017(15) 0.001(15) 0.008(14) -0.031(16)
C16 0.051(17) 0.04(2) 0.07(2) 0.009(19) 0.026(16) -0.008(16)
N2 0.058(15) 0.06(2) 0.033(15) 0.022(15) 0.010(12) -0.009(15)
N3 0.030(11) 0.07(2) 0.041(14) 0.006(14) 0.009(10) -0.002(12)
N4 0.074(16) 0.06(2) 0.058(17) 0.045(16) -0.005(13) -0.012(14)

loop_
_atom_type_symbol
_atom_type_description
_atom_type_scat_dispersion_real
_atom_type_scat_dispersion_imag
_atom_type_scat_source
C C 0.0033 0.0016 'International Tables Vol C Tables 4.2.6.8 and 6.1.1.4'
H H 0.0000 0.0000 'International Tables Vol C Tables 4.2.6.8 and 6.1.1.4'
N N 0.0061 0.0033 'International Tables Vol C Tables 4.2.6.8 and 6.1.1.4'
O O 0.0106 0.0060 'International Tables Vol C Tables 4.2.6.8 and 6.1.1.4'
W W -0.8490 6.8722 'International Tables Vol C Tables 4.2.6.8 and 6.1.1.4'

loop_
_geom_angle_atom_site_label_1
_geom_angle_atom_site_label_2
_geom_angle_atom_site_label_3
_geom_angle
_geom_angle_site_symmetry_1
_geom_angle_site_symmetry_3
O19 W1 O22 101.6(7) . .
O19 W1 O9 101.8(7) . .
O22 W1 O9 86.6(6) . .
O19 W1 O20 96.3(7) . .
O22 W1 O20 90.6(6) . .
O9 W1 O20 161.9(7) . .
O19 W1 O13 95.6(7) . .
O22 W1 O13 162.8(6) . .
O9 W1 O13 88.7(6) . .
O20 W1 O13 88.7(6) . .
O19 W1 O23 166.9(6) . .
O22 W1 O23 88.6(6) . .
O9 W1 O23 86.9(6) . .
O20 W1 O23 75.1(7) . .
O13 W1 O23 74.6(6) . .
O12 W2 O5 100.0(8) . .
O12 W2 O21 98.3(8) . .
O5 W2 O21 161.5(6) . .
O12 W2 O13 98.9(8) . .
O5 W2 O13 91.7(7) . .
O21 W2 O13 88.4(7) . .
O12 W2 O14 99.3(8) . .
O5 W2 O14 86.5(7) . .
O21 W2 O14 87.6(7) . .
O13 W2 O14 161.7(6) . .
O12 W2 O23 170.5(7) . .
O5 W2 O23 88.0(6) . .
O21 W2 O23 74.1(6) . .
O13 W2 O23 75.7(6) . .
O14 W2 O23 86.1(6) . .
O4 W3 O9 100.2(7) . .
O4 W3 O15 99.5(7) . .
O9 W3 O15 87.1(6) . .
O4 W3 O6 98.3(7) . .
O9 W3 O6 161.5(7) . .
O15 W3 O6 89.9(6) . .
O4 W3 O3 99.6(7) . .
O9 W3 O3 88.8(7) . .
O15 W3 O3 160.8(7) . .
O6 W3 O3 88.0(6) . .
O4 W3 O8 169.6(7) . .
O9 W3 O8 87.3(6) . .
O15 W3 O8 87.9(6) . .
O6 W3 O8 74.3(6) . .
O3 W3 O8 73.2(6) . .
O1 W4 O3 101.3(8) . .
O1 W4 O2 100.4(7) . .
O3 W4 O2 91.0(7) . .
O1 W4 O5 98.6(7) . .
O3 W4 O5 88.7(7) . .
O2 W4 O5 160.7(6) . .
O1 W4 O7 98.9(8) . .
O3 W4 O7 159.4(7) . .
O2 W4 O7 89.1(7) . .
O5 W4 O7 84.5(7) . .
O1 W4 O8 173.5(7) . .
O3 W4 O8 74.9(6) . .
O2 W4 O8 74.7(6) . .
O5 W4 O8 86.6(6) . .
O7 W4 O8 85.3(6) . .
O11 W5 O16 102.0(7) . .
O11 W5 O18 100.2(7) . .
O16 W5 O18 87.8(7) . .
O11 W5 O6 99.5(7) . .
O16 W5 O6 89.2(7) . .
O18 W5 O6 160.3(5) . .
O11 W5 O2 97.8(7) . .
O16 W5 O2 160.2(6) . .
O18 W5 O2 87.4(7) . .
O6 W5 O2 88.9(7) . .
O11 W5 O8 168.8(6) . .
O16 W5 O8 87.2(6) . .
O18 W5 O8 86.4(6) . .
O6 W5 O8 74.0(6) . .
O2 W5 O8 73.3(6) . .
O10 W6 O14 101.6(8) . .
O10 W6 O7 100.6(8) . .
O14 W6 O7 88.1(7) . .
O10 W6 O25 94.9(8) . .
O14 W6 O25 88.6(7) . .
O7 W6 O25 164.5(7) . .
O10 W6 O17 91.7(7) . .
O14 W6 O17 166.7(7) . .
O7 W6 O17 88.5(6) . .
O25 W6 O17 91.3(6) . .
O10 W6 O24 164.0(7) . .
O14 W6 O24 91.3(7) . .
O7 W6 O24 89.0(6) . .
O25 W6 O24 75.9(6) . .
O17 W6 O24 75.8(6) . .
O10 W6 W9 127.4(6) . .
O14 W6 W9 90.0(5) . .
O7 W6 W9 131.2(5) . .
O25 W6 W9 33.7(5) . .
O17 W6 W9 82.7(4) . .
O24 W6 W9 42.2(4) . .
O10 W6 W7 124.5(5) . .
O14 W6 W7 133.8(6) . .
O7 W6 W7 86.9(4) . .
O25 W6 W7 84.5(4) . .
O17 W6 W7 33.1(5) . .
O24 W6 W7 42.7(4) . .
W9 W6 W7 60.82(3) . .
O29 W7 O17 98.2(7) . .
O29 W7 O18 101.6(7) . .
O17 W7 O18 92.4(7) . .
O29 W7 O31 95.1(7) . .
O17 W7 O31 90.8(6) . .
O18 W7 O31 162.4(7) . .
O29 W7 O30 99.6(7) . .
O17 W7 O30 162.3(6) . .
O18 W7 O30 83.9(7) . .
O31 W7 O30 87.8(6) . .
O29 W7 O24 167.1(7) . .
O17 W7 O24 75.6(6) . .
O18 W7 O24 90.1(6) . .
O31 W7 O24 74.0(6) . .
O30 W7 O24 87.0(6) . .
O29 W7 W6 133.1(6) . .
O17 W7 W6 35.4(4) . .
O18 W7 W6 90.1(4) . .
O31 W7 W6 82.5(4) . .
O30 W7 W6 127.0(4) . .
O24 W7 W6 40.2(4) . .
O32 W8 O30 103.0(7) . .
O32 W8 O33 98.5(7) . .
O30 W8 O33 92.3(7) . .
O32 W8 O16 98.7(7) . .
O30 W8 O16 86.1(7) . .
O33 W8 O16 162.7(6) . .
O32 W8 O28 96.4(7) . .
O30 W8 O28 160.2(6) . .
O33 W8 O28 88.7(7) . .
O16 W8 O28 87.1(7) . .
O32 W8 O26 167.8(7) . .
O30 W8 O26 87.2(6) . .
O33 W8 O26 74.0(6) . .
O16 W8 O26 88.7(5) . .
O28 W8 O26 74.1(5) . .
O34 W9 O35 98.7(8) . .
O34 W9 O25 98.2(8) . .
O35 W9 O25 162.5(7) . .
O34 W9 O31 97.6(8) . .
O35 W9 O31 89.5(6) . .
O25 W9 O31 92.8(7) . .
O34 W9 O36 99.9(8) . .
O35 W9 O36 85.1(7) . .
O25 W9 O36 87.4(7) . .
O31 W9 O36 162.3(7) . .
O34 W9 O24 169.1(8) . .
O35 W9 O24 89.0(6) . .
O25 W9 O24 74.9(6) . .
O31 W9 O24 74.6(6) . .
O36 W9 O24 88.4(6) . .
O34 W9 W6 132.3(7) . .
O35 W9 W6 129.0(4) . .
O25 W9 W6 34.6(4) . .
O31 W9 W6 82.8(5) . .
O36 W9 W6 87.5(5) . .
O24 W9 W6 40.3(4) . .
O40 W10 O37 101.8(8) . .
O40 W10 O39 98.1(9) . .
O37 W10 O39 90.2(7) . .
O40 W10 O35 100.3(8) . .
O37 W10 O35 86.9(7) . .
O39 W10 O35 161.7(7) . .
O40 W10 O33 95.9(8) . .
O37 W10 O33 162.2(6) . .
O39 W10 O33 89.5(7) . .
O35 W10 O33 87.9(6) . .
O40 W10 O26 167.8(7) . .
O37 W10 O26 89.0(6) . .
O39 W10 O26 75.9(6) . .
O35 W10 O26 86.0(6) . .
O33 W10 O26 73.7(6) . .
O38 W11 O36 103.4(7) . .
O38 W11 O37 102.1(8) . .
O36 W11 O37 86.1(7) . .
O38 W11 O21 96.3(8) . .
O36 W11 O21 91.2(7) . .
O37 W11 O21 161.5(6) . .
O38 W11 O20 94.7(7) . .
O36 W11 O20 161.7(6) . .
O37 W11 O20 87.6(7) . .
O21 W11 O20 89.3(7) . .
O38 W11 O23 166.4(7) . .
O36 W11 O23 86.9(6) . .
O37 W11 O23 87.3(6) . .
O21 W11 O23 74.3(6) . .
O20 W11 O23 75.6(6) . .
O27 W12 O28 99.0(7) . .
O27 W12 O15 102.1(7) . .
O28 W12 O15 89.7(6) . .
O27 W12 O22 100.4(7) . .
O28 W12 O22 160.7(7) . .
O15 W12 O22 85.7(6) . .
O27 W12 O39 96.3(8) . .
O28 W12 O39 90.3(7) . .
O15 W12 O39 161.4(7) . .
O22 W12 O39 88.2(6) . .
O27 W12 O26 167.5(6) . .
O28 W12 O26 73.9(6) . .
O15 W12 O26 88.3(6) . .
O22 W12 O26 87.2(6) . .
O39 W12 O26 73.9(7) . .
W4 O2 W5 117.3(8) . .
W4 O3 W3 118.1(8) . .
W2 O5 W4 152.1(9) . .
W3 O6 W5 117.5(7) . .
W6 O7 W4 150.3(9) . .
W4 O8 W5 94.7(6) . .
W4 O8 W3 93.9(5) . .
W5 O8 W3 94.2(5) . .
W3 O9 W1 149.7(9) . .
W1 O13 W2 115.4(7) . .
W6 O14 W2 147.2(9) . .
W3 O15 W12 150.2(7) . .
W5 O16 W8 147.7(8) . .
W7 O17 W6 111.5(8) . .
W7 O18 W5 150.2(10) . .
W1 O20 W11 115.0(8) . .
W11 O21 W2 115.7(7) . .
W1 O22 W12 150.6(9) . .
W2 O23 W11 95.9(5) . .
W2 O23 W1 94.3(6) . .
W11 O23 W1 94.2(6) . .
W6 O24 W9 97.5(5) . .
W6 O24 W7 97.0(6) . .
W9 O24 W7 96.1(6) . .
W9 O25 W6 111.7(7) . .
W10 O26 W8 96.5(5) . .
W10 O26 W12 95.0(6) . .
W8 O26 W12 95.5(5) . .
W12 O28 W8 116.5(7) . .
W8 O30 W7 153.8(9) . .
W9 O31 W7 115.4(9) . .
W8 O33 W10 115.7(8) . .
W9 O35 W10 150.8(9) . .
W11 O36 W9 151.1(9) . .
W10 O37 W11 149.4(9) . .
W10 O39 W12 115.2(9) . .
C2 C1 N1 122(4) . .
C1 C2 C3 121(4) . .
C2 C3 N2 111(3) . .
N2 C4 C7 124(3) . .
C6 C5 N2 117(3) . .
C5 C6 C8 125(3) . .
C8 C7 C4 116(3) . .
C7 C8 C6 117(3) . .
C7 C8 C9 120(3) . .
C6 C8 C9 123(2) . .
C10 C9 C11 115(3) . .
C10 C9 C8 124(3) . .
C11 C9 C8 121(2) . .
C9 C10 C13 126(3) . .
C12 C11 C9 122(2) . .
C11 C12 N3 119(3) . .
N3 C13 C10 115.8(19) . .
C15 C14 N3 115(2) . .
C14 C15 C16 117(3) . .
C15 C16 N4 113(2) . .
C4 N2 C5 120(3) . .
C4 N2 C3 120(3) . .
C5 N2 C3 119(3) . .
C13 N3 C12 121(2) . .
C13 N3 C14 124.6(19) . .
C12 N3 C14 114(2) . .

loop_
_geom_bond_atom_site_label_1
_geom_bond_atom_site_label_2
_geom_bond_distance
_geom_bond_site_symmetry_2
W1 O19 1.708(16) .
W1 O22 1.898(15) .
W1 O9 1.927(14) .
W1 O20 1.930(16) .
W1 O13 1.936(15) .
W1 O23 2.274(16) .
W2 O12 1.732(17) .
W2 O5 1.892(14) .
W2 O21 1.954(16) .
W2 O13 1.955(17) .
W2 O14 1.957(18) .
W2 O23 2.211(14) .
W3 O4 1.744(17) .
W3 O9 1.901(13) .
W3 O15 1.903(15) .
W3 O6 1.910(13) .
W3 O3 1.952(17) .
W3 O8 2.269(17) .
W4 O1 1.711(16) .
W4 O3 1.892(19) .
W4 O2 1.894(14) .
W4 O5 1.930(13) .
W4 O7 1.941(17) .
W4 O8 2.242(15) .
W5 O11 1.717(14) .
W5 O16 1.897(16) .
W5 O18 1.913(18) .
W5 O6 1.956(17) .
W5 O2 1.967(15) .
W5 O8 2.243(13) .
W6 O10 1.708(17) .
W6 O14 1.869(16) .
W6 O7 1.888(16) .
W6 O25 1.962(15) .
W6 O17 2.005(13) .
W6 O24 2.095(15) .
W6 W9 3.2112(17) .
W6 W7 3.2186(14) .
W7 O29 1.705(16) .
W7 O17 1.888(15) .
W7 O18 1.909(16) .
W7 O31 1.928(15) .
W7 O30 1.949(17) .
W7 O24 2.201(13) .
W8 O32 1.694(13) .
W8 O30 1.861(18) .
W8 O33 1.913(15) .
W8 O16 1.949(15) .
W8 O28 1.962(17) .
W8 O26 2.196(13) .
W9 O34 1.706(18) .
W9 O35 1.897(18) .
W9 O25 1.917(16) .
W9 O31 1.924(15) .
W9 O36 1.948(16) .
W9 O24 2.177(14) .
W10 O40 1.730(16) .
W10 O37 1.912(16) .
W10 O39 1.923(19) .
W10 O35 1.933(19) .
W10 O33 1.947(14) .
W10 O26 2.185(14) .
W11 O38 1.699(15) .
W11 O36 1.883(17) .
W11 O37 1.919(17) .
W11 O21 1.932(17) .
W11 O20 1.973(19) .
W11 O23 2.217(14) .
W12 O27 1.692(17) .
W12 O28 1.908(14) .
W12 O15 1.918(15) .
W12 O22 1.932(13) .
W12 O39 1.949(17) .
W12 O26 2.248(16) .
OW3A OW3B 1.64(7) .
OW4A OW4B 1.75(10) 3_767
OW4B OW4A 1.75(10) 3_767
C1 C2 1.35(5) .
C1 N1 1.48(4) .
C2 C3 1.41(4) .
C3 N2 1.45(3) .
C4 N2 1.34(4) .
C4 C7 1.40(4) .
C5 C6 1.32(4) .
C5 N2 1.35(3) .
C6 C8 1.41(4) .
C7 C8 1.36(3) .
C8 C9 1.46(3) .
C9 C10 1.33(3) .
C9 C11 1.36(4) .
C10 C13 1.41(3) .
C11 C12 1.34(4) .
C12 N3 1.41(3) .
C13 N3 1.31(3) .
C14 C15 1.42(3) .
C14 N3 1.52(3) .
C15 C16 1.47(3) .
C16 N4 1.50(3) .
